data_2230894
loop_
_publ_author_name
'Zhi, Li-Hua'
'Wu, Wei-Na'

_publ_section_title
;
 2-(3-Hydroxybenzylamino)acetic acid
;
_journal_coeditor_code VM2101
_journal_issue 7
_journal_name_full 'Acta Crystallographica Section E'
_journal_page_first o1791
_journal_paper_doi 10.1107/S1600536811024226
_journal_volume 67
_journal_year 2011
_chemical_formula_iupac 'C9 H11 N O3'
_chemical_formula_moiety 'C9 H11 N O3'
_chemical_formula_sum 'C9 H11 N O3'
_chemical_formula_weight 181.19
_chemical_name_systematic
;
2-(3-Hydroxybenzylamino)acetic acid
;
_space_group_IT_number 7
_symmetry_cell_setting monoclinic
_symmetry_space_group_name_Hall 'P -2yc'
_symmetry_space_group_name_H-M 'P 1 c 1'
_atom_sites_solution_hydrogens geom
_atom_sites_solution_primary direct
_atom_sites_solution_secondary difmap
_audit_creation_method SHELXL-97
_cell_angle_alpha 90.00
_cell_angle_beta 101.391(2)
_cell_angle_gamma 90.00
_cell_formula_units_Z 4
_cell_length_a 11.9779(3)
_cell_length_b 8.0267(2)
_cell_length_c 9.3835(2)
_cell_measurement_reflns_used 3325
_cell_measurement_temperature 296(2)
_cell_measurement_theta_max 26.54
_cell_measurement_theta_min 3.07
_cell_volume 884.39(4)
_computing_cell_refinement '<i>SAINT</i> (Bruker, 2007)'
_computing_data_collection '<i>APEX2</i> (Bruker, 2007)'
_computing_data_reduction '<i>SAINT</i> (Bruker, 2007)'
_computing_molecular_graphics '<i>SHELXTL</i> (Sheldrick, 2008)'
_computing_publication_material '<i>SHELXTL</i> (Sheldrick, 2008)'
_computing_structure_refinement '<i>SHELXL97</i> (Sheldrick, 2008)'
_computing_structure_solution '<i>SHELXS97</i> (Sheldrick, 2008)'
_diffrn_ambient_temperature 296(2)
_diffrn_measured_fraction_theta_full 0.996
_diffrn_measured_fraction_theta_max 0.996
_diffrn_measurement_device_type 'Bruker APEXII CCD'
_diffrn_measurement_method '\f and \w'
_diffrn_radiation_monochromator graphite
_diffrn_radiation_source 'fine-focus sealed tube'
_diffrn_radiation_type MoK\a
_diffrn_radiation_wavelength 0.71073
_diffrn_reflns_av_R_equivalents 0.0222
_diffrn_reflns_av_sigmaI/netI 0.0203
_diffrn_reflns_limit_h_max 14
_diffrn_reflns_limit_h_min -15
_diffrn_reflns_limit_k_max 10
_diffrn_reflns_limit_k_min -10
_diffrn_reflns_limit_l_max 12
_diffrn_reflns_limit_l_min -12
_diffrn_reflns_number 7436
_diffrn_reflns_theta_full 27.35
_diffrn_reflns_theta_max 27.35
_diffrn_reflns_theta_min 1.73
_exptl_absorpt_coefficient_mu 0.103
_exptl_absorpt_correction_T_max 0.988
_exptl_absorpt_correction_T_min 0.980
_exptl_absorpt_correction_type multi-scan
_exptl_absorpt_process_details '(<i>SADABS</i>; Bruker, 2007)'
_exptl_crystal_colour Colorless
_exptl_crystal_density_diffrn 1.361
_exptl_crystal_density_method 'not measured'
_exptl_crystal_description Block
_exptl_crystal_F_000 384
_exptl_crystal_size_max 0.23
_exptl_crystal_size_mid 0.16
_exptl_crystal_size_min 0.12
_refine_diff_density_max 0.404
_refine_diff_density_min -0.316
_refine_ls_extinction_method none
_refine_ls_goodness_of_fit_ref 1.069
_refine_ls_hydrogen_treatment constr
_refine_ls_matrix_type full
_refine_ls_number_parameters 235
_refine_ls_number_reflns 1999
_refine_ls_number_restraints 2
_refine_ls_restrained_S_all 1.068
_refine_ls_R_factor_all 0.0475
_refine_ls_R_factor_gt 0.0431
_refine_ls_shift/su_max 0.007
_refine_ls_shift/su_mean 0.001
_refine_ls_structure_factor_coef Fsqd
_refine_ls_weighting_details 'calc w=1/[\s^2^(Fo^2^)+(0.0892P)^2^+0.1326P] where P=(Fo^2^+2Fc^2^)/3'
_refine_ls_weighting_scheme calc
_refine_ls_wR_factor_gt 0.1288
_refine_ls_wR_factor_ref 0.1337
_reflns_number_gt 1815
_reflns_number_total 1999
_reflns_threshold_expression I>2\s(I)
_cod_data_source_file vm2101.cif
_cod_data_source_block I
_cod_original_sg_symbol_H-M 'P c'
_cod_database_code 2230894
_cod_database_fobs_code 2230894

loop_
_symmetry_equiv_pos_as_xyz
'x, y, z'
'x, -y, z+1/2'

loop_
_atom_site_type_symbol
_atom_site_label
_atom_site_fract_x
_atom_site_fract_y
_atom_site_fract_z
_atom_site_U_iso_or_equiv
_atom_site_adp_type
_atom_site_calc_flag
_atom_site_refinement_flags
_atom_site_occupancy
_atom_site_symmetry_multiplicity
_atom_site_disorder_assembly
_atom_site_disorder_group
O O2 0.55759(19) 0.0934(3) 0.6066(2) 0.0384(5) Uani d . 1 1 . .
N N1 0.6095(2) 0.2130(3) 0.2543(3) 0.0336(5) Uani d . 1 1 . .
H H1A 0.5405 0.2099 0.2063 0.040 Uiso calc R 1 1 . .
C C1 0.5447(3) 0.0976(4) 0.4692(3) 0.0359(6) Uani d . 1 1 . .
C C4 0.7774(3) 0.3969(3) 0.2604(3) 0.0345(6) Uani d . 1 1 . .
O O3 0.7554(3) 0.8513(3) 0.2813(4) 0.0615(8) Uani d . 1 1 . .
H H3C 0.6936 0.8514 0.2251 0.092 Uiso calc R 1 1 . .
C C9 0.8794(3) 0.3737(4) 0.3539(5) 0.0491(9) Uani d . 1 1 . .
H H9 0.9079 0.2665 0.3728 0.059 Uiso calc R 1 1 . .
O O1 0.4643(3) 0.0409(5) 0.3829(3) 0.0810(12) Uani d . 1 1 . .
H H1B 0.4864 0.0058 0.3112 0.121 Uiso calc R 1 1 . .
C C5 0.7337(3) 0.5573(3) 0.2338(3) 0.0354(6) Uani d . 1 1 . .
H H5 0.6644 0.5739 0.1705 0.042 Uiso calc R 1 1 . .
C C3 0.7094(3) 0.2534(4) 0.1859(3) 0.0396(7) Uani d . 1 1 . .
H H3A 0.6824 0.2806 0.0842 0.048 Uiso calc R 1 1 . .
H H3B 0.7581 0.1561 0.1906 0.048 Uiso calc R 1 1 . .
C C6 0.7942(3) 0.6920(4) 0.3025(4) 0.0420(7) Uani d . 1 1 . .
C C2 0.6411(3) 0.1792(4) 0.4121(3) 0.0353(6) Uani d . 1 1 . .
H H2A 0.6614 0.2830 0.4636 0.042 Uiso calc R 1 1 . .
H H2B 0.7073 0.1069 0.4309 0.042 Uiso calc R 1 1 . .
C C7 0.8982(4) 0.6685(5) 0.3941(5) 0.0542(9) Uani d . 1 1 . .
H H7 0.9395 0.7595 0.4375 0.065 Uiso calc R 1 1 . .
C C8 0.9407(3) 0.5093(5) 0.4211(5) 0.0598(11) Uani d . 1 1 . .
H H8 1.0102 0.4926 0.4841 0.072 Uiso calc R 1 1 . .
O O4 0.4311(2) 0.4024(3) 0.0722(2) 0.0387(5) Uani d . 1 1 . .
N N2 0.3782(2) 0.2918(3) -0.3084(3) 0.0320(5) Uani d . 1 1 . .
H H2C 0.4470 0.2960 -0.3224 0.038 Uiso calc R 1 1 . .
C C10 0.4428(3) 0.4038(4) -0.0589(3) 0.0353(6) Uani d . 1 1 . .
O O6 0.2384(3) -0.3410(3) -0.3402(4) 0.0595(8) Uani d . 1 1 . .
H H6A 0.2981 -0.3414 -0.3704 0.089 Uiso calc R 1 1 . .
C C13 0.2093(3) 0.1109(3) -0.3881(3) 0.0356(6) Uani d . 1 1 . .
O O5 0.5208(3) 0.4690(5) -0.1059(3) 0.0742(10) Uani d . 1 1 . .
H H5A 0.4970 0.5018 -0.1891 0.111 Uiso calc R 1 1 . .
C C14 0.2554(3) -0.0481(4) -0.3873(3) 0.0355(6) Uani d . 1 1 . .
H H14 0.3250 -0.0643 -0.4151 0.043 Uiso calc R 1 1 . .
C C11 0.3485(3) 0.3195(4) -0.1654(3) 0.0360(6) Uani d . 1 1 . .
H H11A 0.3313 0.2132 -0.1255 0.043 Uiso calc R 1 1 . .
H H11B 0.2804 0.3878 -0.1777 0.043 Uiso calc R 1 1 . .
C C18 0.1069(3) 0.1349(4) -0.3470(5) 0.0503(8) Uani d . 1 1 . .
H H18 0.0764 0.2415 -0.3476 0.060 Uiso calc R 1 1 . .
C C12 0.2773(3) 0.2555(4) -0.4279(3) 0.0400(7) Uani d . 1 1 . .
H H12A 0.3035 0.2299 -0.5169 0.048 Uiso calc R 1 1 . .
H H12B 0.2290 0.3534 -0.4454 0.048 Uiso calc R 1 1 . .
C C15 0.1966(3) -0.1827(4) -0.3447(4) 0.0392(7) Uani d . 1 1 . .
C C16 0.0943(3) -0.1573(5) -0.3026(5) 0.0509(9) Uani d . 1 1 . .
H H16 0.0558 -0.2473 -0.2726 0.061 Uiso calc R 1 1 . .
C C17 0.0483(3) -0.0004(5) -0.3043(6) 0.0575(10) Uani d . 1 1 . .
H H17 -0.0215 0.0155 -0.2772 0.069 Uiso calc R 1 1 . .

loop_
_atom_site_aniso_label
_atom_site_aniso_U_11
_atom_site_aniso_U_22
_atom_site_aniso_U_33
_atom_site_aniso_U_12
_atom_site_aniso_U_13
_atom_site_aniso_U_23
O2 0.0484(12) 0.0335(11) 0.0343(11) -0.0017(9) 0.0108(9) 0.0037(8)
N1 0.0403(13) 0.0270(11) 0.0340(12) -0.0019(10) 0.0086(10) 0.0040(10)
C1 0.0409(15) 0.0337(14) 0.0340(15) -0.0043(11) 0.0098(12) 0.0009(11)
C4 0.0388(14) 0.0299(13) 0.0394(14) -0.0002(11) 0.0191(12) 0.0034(11)
O3 0.0655(16) 0.0237(10) 0.083(2) 0.0011(11) -0.0151(14) -0.0043(11)
C9 0.0442(18) 0.0337(15) 0.071(2) 0.0074(13) 0.0154(17) 0.0101(15)
O1 0.0679(18) 0.133(3) 0.0427(14) -0.054(2) 0.0118(13) -0.0031(17)
C5 0.0395(15) 0.0279(14) 0.0384(15) 0.0006(11) 0.0070(12) 0.0048(12)
C3 0.0541(18) 0.0300(14) 0.0400(17) -0.0011(12) 0.0220(14) -0.0007(11)
C6 0.0466(17) 0.0289(14) 0.0492(18) -0.0003(12) 0.0064(14) 0.0031(13)
C2 0.0382(14) 0.0379(15) 0.0320(13) -0.0036(12) 0.0120(11) -0.0017(11)
C7 0.055(2) 0.0395(17) 0.063(2) -0.0074(15) -0.0017(17) 0.0021(16)
C8 0.0396(17) 0.051(2) 0.081(3) 0.0002(15) -0.0062(17) 0.0135(19)
O4 0.0513(13) 0.0331(11) 0.0325(10) -0.0013(9) 0.0099(9) -0.0041(8)
N2 0.0355(12) 0.0259(10) 0.0353(12) -0.0016(9) 0.0092(10) -0.0023(9)
C10 0.0418(15) 0.0323(13) 0.0319(14) -0.0026(11) 0.0077(12) -0.0033(11)
O6 0.0686(17) 0.0265(10) 0.093(2) 0.0015(11) 0.0384(16) 0.0071(12)
C13 0.0411(15) 0.0299(14) 0.0325(14) -0.0031(11) -0.0009(11) -0.0027(11)
O5 0.0715(18) 0.109(3) 0.0444(15) -0.0508(19) 0.0164(13) -0.0151(16)
C14 0.0383(14) 0.0318(14) 0.0376(14) 0.0005(11) 0.0106(12) -0.0050(12)
C11 0.0416(15) 0.0364(14) 0.0301(13) -0.0045(12) 0.0075(11) -0.0013(11)
C18 0.0451(18) 0.0396(17) 0.065(2) 0.0081(15) 0.0079(16) -0.0067(16)
C12 0.0567(19) 0.0284(13) 0.0324(15) -0.0041(13) 0.0028(14) 0.0005(11)
C15 0.0428(16) 0.0300(14) 0.0451(17) -0.0035(12) 0.0095(13) -0.0038(12)
C16 0.053(2) 0.0401(17) 0.063(2) -0.0113(15) 0.0201(17) -0.0053(16)
C17 0.0388(17) 0.052(2) 0.085(3) -0.0011(15) 0.0225(17) -0.0100(19)

loop_
_atom_type_symbol
_atom_type_description
_atom_type_scat_dispersion_real
_atom_type_scat_dispersion_imag
_atom_type_scat_source
C C 0.0033 0.0016 'International Tables Vol C Tables 4.2.6.8 and 6.1.1.4'
H H 0.0000 0.0000 'International Tables Vol C Tables 4.2.6.8 and 6.1.1.4'
N N 0.0061 0.0033 'International Tables Vol C Tables 4.2.6.8 and 6.1.1.4'
O O 0.0106 0.0060 'International Tables Vol C Tables 4.2.6.8 and 6.1.1.4'

loop_
_geom_angle_atom_site_label_1
_geom_angle_atom_site_label_2
_geom_angle_atom_site_label_3
_geom_angle_site_symmetry_1
_geom_angle_site_symmetry_3
_geom_angle
_geom_angle_publ_flag
C2 N1 C3 . . 113.6(2) ?
C2 N1 H1A . . 123.2 ?
C3 N1 H1A . . 123.2 ?
O1 C1 O2 . . 126.0(3) ?
O1 C1 C2 . . 119.0(3) ?
O2 C1 C2 . . 115.0(3) ?
C9 C4 C5 . . 119.8(3) ?
C9 C4 C3 . . 121.8(3) ?
C5 C4 C3 . . 118.4(3) ?
C6 O3 H3C . . 109.5 ?
C4 C9 C8 . . 120.6(3) ?
C4 C9 H9 . . 119.7 ?
C8 C9 H9 . . 119.7 ?
C1 O1 H1B . . 109.5 ?
C6 C5 C4 . . 119.6(3) ?
C6 C5 H5 . . 120.2 ?
C4 C5 H5 . . 120.2 ?
N1 C3 C4 . . 111.8(2) ?
N1 C3 H3A . . 109.3 ?
C4 C3 H3A . . 109.3 ?
N1 C3 H3B . . 109.3 ?
C4 C3 H3B . . 109.3 ?
H3A C3 H3B . . 107.9 ?
O3 C6 C7 . . 117.3(3) ?
O3 C6 C5 . . 122.2(3) ?
C7 C6 C5 . . 120.5(3) ?
N1 C2 C1 . . 111.8(2) ?
N1 C2 H2A . . 109.3 ?
C1 C2 H2A . . 109.3 ?
N1 C2 H2B . . 109.3 ?
C1 C2 H2B . . 109.3 ?
H2A C2 H2B . . 107.9 ?
C8 C7 C6 . . 119.7(3) ?
C8 C7 H7 . . 120.1 ?
C6 C7 H7 . . 120.1 ?
C7 C8 C9 . . 119.8(3) ?
C7 C8 H8 . . 120.1 ?
C9 C8 H8 . . 120.1 ?
C11 N2 C12 . . 113.9(2) ?
C11 N2 H2C . . 123.1 ?
C12 N2 H2C . . 123.1 ?
O5 C10 O4 . . 126.3(3) ?
O5 C10 C11 . . 118.5(3) ?
O4 C10 C11 . . 115.2(3) ?
C15 O6 H6A . . 109.5 ?
C18 C13 C14 . . 120.3(3) ?
C18 C13 C12 . . 121.3(3) ?
C14 C13 C12 . . 118.4(3) ?
C10 O5 H5A . . 109.5 ?
C15 C14 C13 . . 119.4(3) ?
C15 C14 H14 . . 120.3 ?
C13 C14 H14 . . 120.3 ?
N2 C11 C10 . . 112.7(2) ?
N2 C11 H11A . . 109.1 ?
C10 C11 H11A . . 109.1 ?
N2 C11 H11B . . 109.1 ?
C10 C11 H11B . . 109.1 ?
H11A C11 H11B . . 107.8 ?
C13 C18 C17 . . 120.0(3) ?
C13 C18 H18 . . 120.0 ?
C17 C18 H18 . . 120.0 ?
N2 C12 C13 . . 111.0(2) ?
N2 C12 H12A . . 109.4 ?
C13 C12 H12A . . 109.4 ?
N2 C12 H12B . . 109.4 ?
C13 C12 H12B . . 109.4 ?
H12A C12 H12B . . 108.0 ?
O6 C15 C16 . . 118.2(3) ?
O6 C15 C14 . . 122.0(3) ?
C16 C15 C14 . . 119.8(3) ?
C17 C16 C15 . . 120.7(3) ?
C17 C16 H16 . . 119.6 ?
C15 C16 H16 . . 119.6 ?
C16 C17 C18 . . 119.7(3) ?
C16 C17 H17 . . 120.2 ?
C18 C17 H17 . . 120.2 ?

loop_
_geom_bond_atom_site_label_1
_geom_bond_atom_site_label_2
_geom_bond_site_symmetry_2
_geom_bond_distance
_geom_bond_publ_flag
O2 C1 . 1.268(4) ?
N1 C2 . 1.479(4) ?
N1 C3 . 1.501(4) ?
N1 H1A . 0.8600 ?
C1 O1 . 1.217(4) ?
C1 C2 . 1.514(4) ?
C4 C9 . 1.369(5) ?
C4 C5 . 1.394(4) ?
C4 C3 . 1.501(4) ?
O3 C6 . 1.362(4) ?
O3 H3C . 0.8200 ?
C9 C8 . 1.392(6) ?
C9 H9 . 0.9300 ?
O1 H1B . 0.8200 ?
C5 C6 . 1.387(4) ?
C5 H5 . 0.9300 ?
C3 H3A . 0.9700 ?
C3 H3B . 0.9700 ?
C6 C7 . 1.380(5) ?
C2 H2A . 0.9700 ?
C2 H2B . 0.9700 ?
C7 C8 . 1.381(6) ?
C7 H7 . 0.9300 ?
C8 H8 . 0.9300 ?
O4 C10 . 1.266(4) ?
N2 C11 . 1.472(4) ?
N2 C12 . 1.507(4) ?
N2 H2C . 0.8600 ?
C10 O5 . 1.226(4) ?
C10 C11 . 1.512(4) ?
O6 C15 . 1.362(4) ?
O6 H6A . 0.8200 ?
C13 C18 . 1.370(5) ?
C13 C14 . 1.390(4) ?
C13 C12 . 1.507(4) ?
O5 H5A . 0.8200 ?
C14 C15 . 1.391(4) ?
C14 H14 . 0.9300 ?
C11 H11A . 0.9700 ?
C11 H11B . 0.9700 ?
C18 C17 . 1.394(6) ?
C18 H18 . 0.9300 ?
C12 H12A . 0.9700 ?
C12 H12B . 0.9700 ?
C15 C16 . 1.376(5) ?
C16 C17 . 1.373(6) ?
C16 H16 . 0.9300 ?
C17 H17 . 0.9300 ?

loop_
_geom_hbond_atom_site_label_D
_geom_hbond_atom_site_label_H
_geom_hbond_atom_site_label_A
_geom_hbond_site_symmetry_A
_geom_hbond_distance_DH
_geom_hbond_distance_HA
_geom_hbond_distance_DA
_geom_hbond_angle_DHA
N1 H1A O4 . 0.86 2.25 2.891(3) 132
O3 H3C O2 2_564 0.82 1.84 2.639(4) 166
N2 H2C O2 1_554 0.86 2.28 2.910(3) 130
O6 H6A O4 2_554 0.82 1.85 2.646(4) 165

loop_
_geom_torsion_atom_site_label_1
_geom_torsion_atom_site_label_2
_geom_torsion_atom_site_label_3
_geom_torsion_atom_site_label_4
_geom_torsion_site_symmetry_1
_geom_torsion_site_symmetry_2
_geom_torsion_site_symmetry_3
_geom_torsion_site_symmetry_4
_geom_torsion
_geom_torsion_publ_flag
C5 C4 C9 C8 . . . . -1.0(5) ?
C3 C4 C9 C8 . . . . 179.8(4) ?
C9 C4 C5 C6 . . . . 0.1(5) ?
C3 C4 C5 C6 . . . . 179.3(3) ?
C2 N1 C3 C4 . . . . -55.5(3) ?
C9 C4 C3 N1 . . . . 103.7(4) ?
C5 C4 C3 N1 . . . . -75.5(3) ?
C4 C5 C6 O3 . . . . -179.7(3) ?
C4 C5 C6 C7 . . . . 1.4(5) ?
C3 N1 C2 C1 . . . . -165.6(2) ?
O1 C1 C2 N1 . . . . 13.6(5) ?
O2 C1 C2 N1 . . . . -167.4(3) ?
O3 C6 C7 C8 . . . . 179.0(4) ?
C5 C6 C7 C8 . . . . -2.0(6) ?
C6 C7 C8 C9 . . . . 1.1(7) ?
C4 C9 C8 C7 . . . . 0.4(7) ?
C18 C13 C14 C15 . . . . 0.1(5) ?
C12 C13 C14 C15 . . . . 177.2(3) ?
C12 N2 C11 C10 . . . . -163.2(2) ?
O5 C10 C11 N2 . . . . 14.3(5) ?
O4 C10 C11 N2 . . . . -167.2(3) ?
C14 C13 C18 C17 . . . . -0.1(5) ?
C12 C13 C18 C17 . . . . -177.1(4) ?
C11 N2 C12 C13 . . . . -54.6(3) ?
C18 C13 C12 N2 . . . . 105.2(3) ?
C14 C13 C12 N2 . . . . -71.9(4) ?
C13 C14 C15 O6 . . . . -179.2(3) ?
C13 C14 C15 C16 . . . . -0.6(5) ?
O6 C15 C16 C17 . . . . 179.7(4) ?
C14 C15 C16 C17 . . . . 1.1(6) ?
C15 C16 C17 C18 . . . . -1.0(6) ?
C13 C18 C17 C16 . . . . 0.5(6) ?
